data_4082935
loop_
_publ_author_name
'Alzamly, Ahmed'
'Gambarotta, Sandro'
'Korobkov, Ilia'

_publ_section_title
;
 Reactivity with Alkylaluminum of a Chromium Complex of a
 Pyridine-Containing PNP Ligand: Redox N--P Bond Cleavage
;
_journal_issue 7
_journal_name_full Organometallics
_journal_page_first 1602
_journal_paper_doi 10.1021/om401129w
_journal_volume 33
_journal_year 2014
_chemical_formula_sum 'C48.75 H51 Al Cl2 Cr N3 P3'
_chemical_formula_weight 921.71
_chemical_name_systematic
; 
 ? 
;
_space_group_crystal_system triclinic
_space_group_IT_number 2
_space_group_name_Hall '-P 1'
_space_group_name_H-M_alt 'P -1'
_symmetry_space_group_name_Hall '-P 1'
_symmetry_space_group_name_H-M 'P -1'
_atom_sites_solution_hydrogens geom
_audit_creation_method SHELXL-2013
_cell_angle_alpha 81.438(8)
_cell_angle_beta 68.115(8)
_cell_angle_gamma 83.586(8)
_cell_formula_units_Z 2
_cell_length_a 12.634(3)
_cell_length_b 13.792(3)
_cell_length_c 15.021(3)
_cell_measurement_reflns_used 4994
_cell_measurement_temperature 200(2)
_cell_measurement_theta_max 24.73
_cell_measurement_theta_min 2.18
_cell_volume 2397.2(9)
_computing_cell_refinement 'APEX II, Bruker (2009)'
_computing_data_collection 'APEX II, Bruker (2009)'
_computing_data_reduction 'XPREP, Bruker (2009)'
_computing_molecular_graphics 'SHELXTL, Bruker (2004)'
_computing_publication_material 'SHELXTL, Bruker (2004)'
_computing_structure_refinement 'SHELXL-2013 (Sheldrick, 2013)'
_computing_structure_solution 'SHELXS-03 (Sheldrick, 2003)'
_diffrn_ambient_temperature 200(2)
_diffrn_measured_fraction_theta_full 0.935
_diffrn_measured_fraction_theta_max 0.986
_diffrn_measurement_device_type 'Bruker APEX-II CCD'
_diffrn_measurement_method '\f and \w scans'
_diffrn_radiation_type MoK\a
_diffrn_radiation_wavelength 0.71073
_diffrn_reflns_av_R_equivalents 0.0847
_diffrn_reflns_av_unetI/netI 0.1148
_diffrn_reflns_Laue_measured_fraction_full 0.935
_diffrn_reflns_Laue_measured_fraction_max 0.986
_diffrn_reflns_limit_h_max 14
_diffrn_reflns_limit_h_min -14
_diffrn_reflns_limit_k_max 16
_diffrn_reflns_limit_k_min -16
_diffrn_reflns_limit_l_max 17
_diffrn_reflns_limit_l_min -17
_diffrn_reflns_number 23995
_diffrn_reflns_point_group_measured_fraction_full 0.935
_diffrn_reflns_point_group_measured_fraction_max 0.986
_diffrn_reflns_theta_full 25.242
_diffrn_reflns_theta_max 24.754
_diffrn_reflns_theta_min 2.178
_exptl_absorpt_coefficient_mu 0.504
_exptl_absorpt_correction_T_max 0.7451
_exptl_absorpt_correction_T_min 0.6454
_exptl_absorpt_correction_type multi-scan
_exptl_absorpt_process_details 'SADABS, Bruker (2003)'
_exptl_crystal_colour green
_exptl_crystal_density_diffrn 1.277
_exptl_crystal_density_meas ?
_exptl_crystal_description block
_exptl_crystal_F_000 961
_exptl_crystal_size_max 0.140
_exptl_crystal_size_mid 0.060
_exptl_crystal_size_min 0.030
_refine_diff_density_max 0.752
_refine_diff_density_min -0.412
_refine_diff_density_rms 0.071
_refine_ls_extinction_method none
_refine_ls_goodness_of_fit_ref 1.039
_refine_ls_hydrogen_treatment constr
_refine_ls_matrix_type full
_refine_ls_number_parameters 525
_refine_ls_number_reflns 8107
_refine_ls_number_restraints 74
_refine_ls_restrained_S_all 1.040
_refine_ls_R_factor_all 0.1172
_refine_ls_R_factor_gt 0.0581
_refine_ls_shift/su_max 0.001
_refine_ls_shift/su_mean 0.000
_refine_ls_structure_factor_coef Fsqd
_refine_ls_weighting_details 'w=1/[\s^2^(Fo^2^)+(0.0442P)^2^] where P=(Fo^2^+2Fc^2^)/3'
_refine_ls_weighting_scheme calc
_refine_ls_wR_factor_gt 0.1070
_refine_ls_wR_factor_ref 0.1202
_reflns_Friedel_coverage 0.000
_reflns_number_gt 4883
_reflns_number_total 8107
_reflns_threshold_expression 'I > 2\s(I)'
_cod_data_source_file om401129w_si_002.cif
_cod_data_source_block sg210
_cod_depositor_comments
;Adding full bibliography for 4082935.cif.

The following automatic conversions were performed:

'_exptl_crystal_density_meas' value 'n/a' was changed to '?' - the
value is perceived as not measured.

Automatic conversion script
Id: cif_fix_values 3008 2015-01-20 13:52:24Z robertas 
;
_cod_original_cell_volume 2397.3(8)
_cod_database_code 4082935
_shelx_space_group_comment
; 
The symmetry employed for this shelxl refinement is uniquely defined 
by the following loop, which should always be used as a source of 
symmetry information in preference to the above space-group names. 
They are only intended as comments. 
;
_shelx_estimated_absorpt_t_min 0.933
_shelx_estimated_absorpt_t_max 0.985
_shelxl_version_number 2013-4

loop_
_space_group_symop_operation_xyz
'x, y, z'
'-x, -y, -z'

loop_
_atom_site_label
_atom_site_type_symbol
_atom_site_fract_x
_atom_site_fract_y
_atom_site_fract_z
_atom_site_U_iso_or_equiv
_atom_site_adp_type
_atom_site_occupancy
_atom_site_site_symmetry_order
_atom_site_calc_flag
_atom_site_refinement_flags_posn
_atom_site_refinement_flags_adp
_atom_site_refinement_flags_occupancy
_atom_site_disorder_assembly
_atom_site_disorder_group
Cr1 Cr 0.84213(6) 0.27506(5) 0.35758(5) 0.02266(19) Uani 1 1 d . . . . .
Al1 Al 1.18798(11) 0.06965(9) 0.14632(9) 0.0259(3) Uani 1 1 d . . . . .
Cl1 Cl 0.80730(10) 0.44242(8) 0.32464(8) 0.0382(3) Uani 1 1 d . . . . .
Cl2 Cl 1.28944(9) -0.00790(8) 0.23366(8) 0.0348(3) Uani 1 1 d . . . . .
P1 P 0.77004(10) 0.26135(8) 0.53472(8) 0.0239(3) Uani 1 1 d . . . . .
P2 P 1.02625(9) 0.25503(8) 0.23087(8) 0.0225(3) Uani 1 1 d . . . . .
P3 P 0.66946(10) 0.23106(9) 0.31652(9) 0.0336(3) Uani 1 1 d . . . . .
N1 N 0.9023(3) 0.1319(2) 0.3938(2) 0.0198(8) Uani 1 1 d . . . . .
N2 N 0.7695(3) 0.1374(2) 0.5517(2) 0.0261(8) Uani 1 1 d . . . . .
H2B H 0.7224 0.1080 0.6058 0.031 Uiso 1 1 calc R U . . .
N3 N 1.0569(3) 0.1322(2) 0.2414(2) 0.0195(8) Uani 1 1 d . . . . .
C1 C 0.8421(3) 0.0822(3) 0.4816(3) 0.0213(9) Uani 1 1 d . . . . .
C2 C 0.8536(4) -0.0185(3) 0.5000(3) 0.0268(10) Uani 1 1 d . . . . .
H2A H 0.8084 -0.0519 0.5600 0.032 Uiso 1 1 calc R U . . .
C3 C 0.9322(4) -0.0694(3) 0.4293(3) 0.0277(10) Uani 1 1 d . . . . .
H3A H 0.9392 -0.1391 0.4397 0.033 Uiso 1 1 calc R U . . .
C4 C 1.0005(4) -0.0214(3) 0.3444(3) 0.0253(10) Uani 1 1 d . . . . .
H4A H 1.0571 -0.0575 0.2976 0.030 Uiso 1 1 calc R U . . .
C5 C 0.9868(3) 0.0816(3) 0.3261(3) 0.0212(9) Uani 1 1 d . . . . .
C6 C 0.6312(4) 0.3021(3) 0.6155(3) 0.0277(10) Uani 1 1 d . . . . .
C7 C 0.5669(5) 0.2503(4) 0.6999(4) 0.0615(17) Uani 1 1 d . . . . .
H7A H 0.5937 0.1862 0.7182 0.074 Uiso 1 1 calc R U . . .
C8 C 0.4634(5) 0.2899(4) 0.7589(4) 0.0608(16) Uani 1 1 d . . . . .
H8A H 0.4214 0.2540 0.8185 0.073 Uiso 1 1 calc R U . . .
C9 C 0.4218(5) 0.3785(4) 0.7326(4) 0.0628(16) Uani 1 1 d . . . . .
H9A H 0.3518 0.4060 0.7744 0.075 Uiso 1 1 calc R U . . .
C10 C 0.4807(5) 0.4299(4) 0.6446(5) 0.0753(19) Uani 1 1 d . . . . .
H10A H 0.4488 0.4907 0.6239 0.090 Uiso 1 1 calc R U . . .
C11 C 0.5864(4) 0.3925(4) 0.5866(4) 0.0586(16) Uani 1 1 d . . . . .
H11A H 0.6282 0.4288 0.5271 0.070 Uiso 1 1 calc R U . . .
C12 C 0.8681(4) 0.2936(3) 0.5884(3) 0.0252(10) Uani 1 1 d . . . . .
C13 C 0.8574(4) 0.2626(3) 0.6833(3) 0.0351(11) Uani 1 1 d . . . . .
H13A H 0.7952 0.2250 0.7244 0.042 Uiso 1 1 calc R U . . .
C14 C 0.9370(4) 0.2862(3) 0.7182(3) 0.0412(13) Uani 1 1 d . . . . .
H14A H 0.9300 0.2636 0.7830 0.049 Uiso 1 1 calc R U . . .
C15 C 1.0266(4) 0.3423(3) 0.6596(4) 0.0420(12) Uani 1 1 d . . . . .
H15A H 1.0807 0.3588 0.6842 0.050 Uiso 1 1 calc R U . . .
C16 C 1.0376(4) 0.3744(3) 0.5656(3) 0.0434(13) Uani 1 1 d . . . . .
H16A H 1.0990 0.4134 0.5254 0.052 Uiso 1 1 calc R U . . .
C17 C 0.9587(4) 0.3498(3) 0.5295(3) 0.0322(11) Uani 1 1 d . . . . .
H17A H 0.9667 0.3715 0.4643 0.039 Uiso 1 1 calc R U . . .
C18 C 1.0526(3) 0.2899(3) 0.1024(3) 0.0254(10) Uani 1 1 d . . . . .
C19 C 1.0156(4) 0.2301(3) 0.0549(3) 0.0374(12) Uani 1 1 d . . . . .
H19A H 0.9801 0.1713 0.0884 0.045 Uiso 1 1 calc R U . . .
C20 C 1.0304(4) 0.2560(4) -0.0417(3) 0.0496(14) Uani 1 1 d . . . . .
H20A H 1.0064 0.2144 -0.0747 0.060 Uiso 1 1 calc R U . . .
C21 C 1.0802(5) 0.3424(4) -0.0897(4) 0.0619(17) Uani 1 1 d . . . . .
H21A H 1.0897 0.3602 -0.1557 0.074 Uiso 1 1 calc R U . . .
C22 C 1.1159(5) 0.4022(4) -0.0435(4) 0.0564(15) Uani 1 1 d . . . . .
H22A H 1.1504 0.4612 -0.0772 0.068 Uiso 1 1 calc R U . . .
C23 C 1.1016(4) 0.3765(3) 0.0534(3) 0.0438(13) Uani 1 1 d . . . . .
H23A H 1.1256 0.4187 0.0859 0.053 Uiso 1 1 calc R U . . .
C24 C 1.1309(4) 0.3127(3) 0.2601(3) 0.0270(10) Uani 1 1 d . . . . .
C25 C 1.1189(4) 0.4134(3) 0.2672(3) 0.0349(11) Uani 1 1 d . . . . .
H25A H 1.0609 0.4530 0.2507 0.042 Uiso 1 1 calc R U . . .
C26 C 1.1911(4) 0.4556(4) 0.2981(4) 0.0480(14) Uani 1 1 d . . . . .
H26A H 1.1831 0.5243 0.3022 0.058 Uiso 1 1 calc R U . . .
C27 C 1.2737(4) 0.3994(4) 0.3228(4) 0.0586(16) Uani 1 1 d . . . . .
H27A H 1.3246 0.4292 0.3423 0.070 Uiso 1 1 calc R U . . .
C28 C 1.2838(4) 0.2990(4) 0.3193(4) 0.0617(16) Uani 1 1 d . . . . .
H28A H 1.3394 0.2594 0.3392 0.074 Uiso 1 1 calc R U . . .
C29 C 1.2131(4) 0.2562(3) 0.2871(3) 0.0403(12) Uani 1 1 d . . . . .
H29A H 1.2214 0.1874 0.2836 0.048 Uiso 1 1 calc R U . . .
C30 C 1.2925(4) 0.1654(3) 0.0537(3) 0.0332(11) Uani 1 1 d . . . . .
H30A H 1.2649 0.1883 0.0000 0.040 Uiso 1 1 calc R U . . .
H30B H 1.2907 0.2230 0.0865 0.040 Uiso 1 1 calc R U . . .
C31 C 1.4162(4) 0.1230(4) 0.0119(3) 0.0525(14) Uani 1 1 d . . . . .
H31A H 1.4640 0.1738 -0.0331 0.079 Uiso 1 1 calc R U . . .
H31B H 1.4190 0.0672 -0.0225 0.079 Uiso 1 1 calc R U . . .
H31C H 1.4446 0.1011 0.0645 0.079 Uiso 1 1 calc R U . . .
C32 C 1.1374(4) -0.0314(3) 0.0930(3) 0.0367(12) Uani 1 1 d . . . . .
H32A H 1.0703 -0.0614 0.1442 0.044 Uiso 1 1 calc R U . . .
H32B H 1.1123 0.0012 0.0402 0.044 Uiso 1 1 calc R U . . .
C33 C 1.2284(5) -0.1134(3) 0.0537(4) 0.0586(15) Uani 1 1 d . . . . .
H33A H 1.1964 -0.1601 0.0288 0.088 Uiso 1 1 calc R U . . .
H33B H 1.2523 -0.1477 0.1058 0.088 Uiso 1 1 calc R U . . .
H33C H 1.2945 -0.0850 0.0015 0.088 Uiso 1 1 calc R U . . .
C34 C 0.6757(4) 0.1193(3) 0.2631(3) 0.0325(11) Uani 1 1 d . . . . .
C35 C 0.7763(4) 0.0617(3) 0.2362(3) 0.0410(12) Uani 1 1 d . . . . .
H35A H 0.8399 0.0800 0.2479 0.049 Uiso 1 1 calc R U . . .
C36 C 0.7865(4) -0.0223(4) 0.1926(3) 0.0487(13) Uani 1 1 d . . . . .
H36A H 0.8565 -0.0612 0.1747 0.058 Uiso 1 1 calc R U . . .
C37 C 0.6953(5) -0.0491(4) 0.1754(4) 0.0510(14) Uani 1 1 d . . . . .
H37A H 0.7022 -0.1062 0.1448 0.061 Uiso 1 1 calc R U . . .
C38 C 0.5944(5) 0.0068(4) 0.2023(4) 0.0539(15) Uani 1 1 d . . . . .
H38A H 0.5309 -0.0124 0.1911 0.065 Uiso 1 1 calc R U . . .
C39 C 0.5839(4) 0.0908(4) 0.2455(3) 0.0450(13) Uani 1 1 d . . . . .
H39A H 0.5136 0.1294 0.2632 0.054 Uiso 1 1 calc R U . . .
C40 C 0.5354(4) 0.2245(4) 0.4214(3) 0.0370(11) Uani 1 1 d . U . . .
C41 C 0.4652(5) 0.3055(4) 0.4492(4) 0.0696(17) Uani 1 1 d . U . . .
H41A H 0.4844 0.3675 0.4123 0.083 Uiso 1 1 calc R U . . .
C42 C 0.3652(5) 0.2990(5) 0.5312(4) 0.0721(17) Uani 1 1 d . U . . .
H42A H 0.3173 0.3565 0.5491 0.087 Uiso 1 1 calc R U . . .
C43 C 0.3364(5) 0.2132(5) 0.5845(4) 0.0680(16) Uani 1 1 d . U . . .
H43A H 0.2675 0.2092 0.6393 0.082 Uiso 1 1 calc R U . . .
C44 C 0.4052(7) 0.1329(5) 0.5601(5) 0.108(3) Uani 1 1 d . U . . .
H44A H 0.3855 0.0718 0.5988 0.129 Uiso 1 1 calc R U . . .
C45 C 0.5044(6) 0.1373(4) 0.4797(4) 0.091(2) Uani 1 1 d . U . . .
H45A H 0.5523 0.0793 0.4642 0.109 Uiso 1 1 calc R U . . .
C46 C 0.6349(4) 0.3266(3) 0.2309(3) 0.0444(13) Uani 1 1 d . . . . .
H46A H 0.5642 0.3109 0.2235 0.053 Uiso 1 1 calc R U . . .
H46B H 0.6196 0.3903 0.2576 0.053 Uiso 1 1 calc R U . . .
C47 C 0.7287(5) 0.3367(4) 0.1331(3) 0.0568(15) Uani 1 1 d . . . . .
H47A H 0.7057 0.3886 0.0906 0.085 Uiso 1 1 calc R U . . .
H47B H 0.7430 0.2744 0.1054 0.085 Uiso 1 1 calc R U . . .
H47C H 0.7985 0.3538 0.1396 0.085 Uiso 1 1 calc R U . . .
C48 C 0.4330(13) 0.5441(10) 0.0537(11) 0.062(6) Uiso 0.25 1 d DG . P A -1
C49 C 0.5396(14) 0.5776(8) -0.0045(12) 0.065(3) Uiso 0.25 1 d G . P A -1
H49A H 0.5553 0.6438 -0.0061 0.078 Uiso 0.25 1 calc R U P A -1
C50 C 0.6232(12) 0.5143(11) -0.0603(11) 0.065(3) Uiso 0.25 1 d G . P A -1
H50A H 0.6960 0.5372 -0.1001 0.078 Uiso 0.25 1 calc R U P A -1
C51 C 0.6002(13) 0.4176(10) -0.0579(11) 0.065(3) Uiso 0.25 1 d G . P A -1
H51A H 0.6573 0.3743 -0.0961 0.078 Uiso 0.25 1 calc R U P A -1
C52 C 0.4936(14) 0.3841(8) 0.0003(11) 0.065(3) Uiso 0.25 1 d G . P A -1
H52A H 0.4779 0.3179 0.0019 0.078 Uiso 0.25 1 calc R U P A -1
C53 C 0.4100(12) 0.4473(11) 0.0561(11) 0.065(3) Uiso 0.25 1 d G . P A -1
H53A H 0.3372 0.4244 0.0959 0.078 Uiso 0.25 1 calc R U P A -1
C54 C 0.3952(19) 0.6385(12) 0.0744(15) 0.065(3) Uiso 0.25 1 d D . P A -1
H54A H 0.4594 0.6812 0.0460 0.098 Uiso 0.25 1 calc R U P A -1
H54B H 0.3632 0.6394 0.1446 0.098 Uiso 0.25 1 calc R U P A -1
H54C H 0.3362 0.6620 0.0473 0.098 Uiso 0.25 1 calc R U P A -1

loop_
_atom_site_aniso_label
_atom_site_aniso_U_11
_atom_site_aniso_U_22
_atom_site_aniso_U_33
_atom_site_aniso_U_23
_atom_site_aniso_U_13
_atom_site_aniso_U_12
Cr1 0.0240(4) 0.0178(4) 0.0252(4) -0.0032(3) -0.0087(3) 0.0028(3)
Al1 0.0254(8) 0.0260(7) 0.0241(7) -0.0052(6) -0.0074(6) 0.0042(6)
Cl1 0.0391(7) 0.0208(6) 0.0516(8) -0.0005(5) -0.0161(6) 0.0040(5)
Cl2 0.0291(7) 0.0353(7) 0.0345(7) 0.0034(5) -0.0098(5) 0.0051(5)
P1 0.0270(7) 0.0191(6) 0.0246(6) -0.0046(5) -0.0085(5) 0.0021(5)
P2 0.0237(7) 0.0190(6) 0.0231(6) -0.0018(5) -0.0074(5) 0.0007(5)
P3 0.0318(7) 0.0344(7) 0.0386(7) -0.0042(6) -0.0179(6) -0.0004(6)
N1 0.022(2) 0.0179(18) 0.0184(19) -0.0042(16) -0.0055(16) 0.0018(15)
N2 0.028(2) 0.0189(19) 0.0203(19) -0.0006(16) 0.0033(16) -0.0020(16)
N3 0.023(2) 0.0160(18) 0.0168(19) 0.0042(15) -0.0063(16) -0.0017(15)
C1 0.018(2) 0.021(2) 0.027(2) -0.004(2) -0.011(2) 0.0004(18)
C2 0.031(3) 0.023(2) 0.022(2) 0.002(2) -0.005(2) -0.004(2)
C3 0.035(3) 0.013(2) 0.033(3) 0.000(2) -0.011(2) -0.003(2)
C4 0.028(3) 0.017(2) 0.030(3) -0.006(2) -0.010(2) 0.0030(19)
C5 0.025(2) 0.021(2) 0.023(2) -0.006(2) -0.014(2) 0.0007(19)
C6 0.027(3) 0.029(3) 0.030(3) -0.007(2) -0.012(2) -0.001(2)
C7 0.049(4) 0.043(3) 0.058(4) 0.018(3) 0.006(3) 0.016(3)
C8 0.042(4) 0.064(4) 0.048(3) 0.014(3) 0.007(3) 0.000(3)
C9 0.048(4) 0.049(4) 0.066(4) -0.016(3) 0.008(3) 0.008(3)
C10 0.059(4) 0.052(4) 0.087(5) 0.001(4) -0.006(4) 0.024(3)
C11 0.045(4) 0.039(3) 0.063(4) 0.001(3) 0.007(3) 0.009(3)
C12 0.029(3) 0.017(2) 0.029(3) -0.005(2) -0.011(2) 0.0046(19)
C13 0.043(3) 0.027(3) 0.036(3) 0.001(2) -0.015(2) -0.005(2)
C14 0.058(4) 0.036(3) 0.038(3) -0.002(2) -0.030(3) 0.001(3)
C15 0.043(3) 0.045(3) 0.050(3) -0.011(3) -0.029(3) -0.003(3)
C16 0.038(3) 0.045(3) 0.048(3) -0.009(3) -0.013(3) -0.009(2)
C17 0.039(3) 0.034(3) 0.027(3) -0.006(2) -0.015(2) -0.001(2)
C18 0.024(3) 0.024(2) 0.025(2) -0.002(2) -0.008(2) 0.007(2)
C19 0.038(3) 0.038(3) 0.035(3) 0.001(2) -0.014(2) -0.003(2)
C20 0.055(4) 0.065(4) 0.033(3) -0.005(3) -0.021(3) -0.005(3)
C21 0.082(5) 0.077(4) 0.022(3) 0.007(3) -0.022(3) 0.005(4)
C22 0.069(4) 0.051(4) 0.035(3) 0.016(3) -0.008(3) -0.008(3)
C23 0.056(4) 0.037(3) 0.035(3) 0.001(2) -0.014(3) -0.003(3)
C24 0.026(3) 0.027(3) 0.027(2) -0.008(2) -0.005(2) -0.004(2)
C25 0.032(3) 0.026(3) 0.046(3) -0.007(2) -0.013(2) -0.001(2)
C26 0.038(3) 0.035(3) 0.073(4) -0.024(3) -0.015(3) -0.005(2)
C27 0.044(4) 0.060(4) 0.092(4) -0.044(3) -0.037(3) 0.000(3)
C28 0.051(4) 0.062(4) 0.099(5) -0.040(3) -0.052(3) 0.021(3)
C29 0.043(3) 0.035(3) 0.055(3) -0.020(2) -0.027(3) 0.004(2)
C30 0.032(3) 0.033(3) 0.027(3) -0.001(2) -0.005(2) 0.006(2)
C31 0.033(3) 0.055(3) 0.052(3) 0.010(3) -0.002(3) 0.002(3)
C32 0.039(3) 0.039(3) 0.030(3) -0.011(2) -0.008(2) 0.001(2)
C33 0.067(4) 0.041(3) 0.063(4) -0.020(3) -0.015(3) -0.001(3)
C34 0.031(3) 0.040(3) 0.033(3) -0.005(2) -0.017(2) -0.007(2)
C35 0.031(3) 0.048(3) 0.050(3) -0.014(3) -0.019(3) -0.003(2)
C36 0.040(3) 0.052(3) 0.055(3) -0.021(3) -0.013(3) 0.001(3)
C37 0.054(4) 0.053(3) 0.051(3) -0.019(3) -0.017(3) -0.016(3)
C38 0.044(4) 0.070(4) 0.056(4) -0.015(3) -0.020(3) -0.019(3)
C39 0.035(3) 0.054(3) 0.052(3) -0.017(3) -0.018(3) -0.001(3)
C40 0.036(3) 0.048(3) 0.033(3) -0.006(2) -0.020(2) 0.001(2)
C41 0.059(4) 0.052(3) 0.075(4) 0.000(3) -0.003(3) 0.004(3)
C42 0.053(4) 0.077(4) 0.064(4) -0.005(3) -0.002(3) 0.016(3)
C43 0.055(4) 0.087(4) 0.050(3) -0.006(3) -0.005(3) -0.003(3)
C44 0.122(6) 0.076(4) 0.065(4) 0.007(3) 0.027(4) 0.003(4)
C45 0.113(5) 0.055(4) 0.053(4) 0.008(3) 0.020(3) 0.011(3)
C46 0.046(3) 0.044(3) 0.046(3) 0.001(2) -0.024(3) 0.003(2)
C47 0.063(4) 0.055(4) 0.048(3) 0.002(3) -0.021(3) 0.004(3)

loop_
_atom_type_symbol
_atom_type_description
_atom_type_scat_dispersion_real
_atom_type_scat_dispersion_imag
_atom_type_scat_source
C C 0.0033 0.0016 'International Tables Vol C Tables 4.2.6.8 and 6.1.1.4'
H H 0.0000 0.0000 'International Tables Vol C Tables 4.2.6.8 and 6.1.1.4'
N N 0.0061 0.0033 'International Tables Vol C Tables 4.2.6.8 and 6.1.1.4'
P P 0.1023 0.0942 'International Tables Vol C Tables 4.2.6.8 and 6.1.1.4'
Cl Cl 0.1484 0.1585 'International Tables Vol C Tables 4.2.6.8 and 6.1.1.4'
Al Al 0.0645 0.0514 'International Tables Vol C Tables 4.2.6.8 and 6.1.1.4'
Cr Cr 0.3209 0.6236 'International Tables Vol C Tables 4.2.6.8 and 6.1.1.4'

loop_
_geom_angle_atom_site_label_1
_geom_angle_atom_site_label_2
_geom_angle_atom_site_label_3
_geom_angle
N1 Cr1 Cl1 168.03(9)
N1 Cr1 P2 76.20(9)
Cl1 Cr1 P2 98.82(5)
N1 Cr1 P1 77.87(9)
Cl1 Cr1 P1 99.29(5)
P2 Cr1 P1 135.90(5)
N1 Cr1 P3 98.85(9)
Cl1 Cr1 P3 93.12(5)
P2 Cr1 P3 114.32(5)
P1 Cr1 P3 104.43(5)
N3 Al1 C30 112.73(16)
N3 Al1 C32 110.28(17)
C30 Al1 C32 117.48(19)
N3 Al1 Cl2 103.68(10)
C30 Al1 Cl2 103.76(14)
C32 Al1 Cl2 107.63(14)
N2 P1 C6 104.44(18)
N2 P1 C12 106.37(17)
C6 P1 C12 103.50(18)
N2 P1 Cr1 95.61(12)
C6 P1 Cr1 128.13(14)
C12 P1 Cr1 115.97(14)
N3 P2 C24 107.53(18)
N3 P2 C18 104.88(17)
C24 P2 C18 107.70(19)
N3 P2 Cr1 103.47(12)
C24 P2 Cr1 108.28(14)
C18 P2 Cr1 123.93(13)
C34 P3 C46 102.3(2)
C34 P3 C40 103.2(2)
C46 P3 C40 103.2(2)
C34 P3 Cr1 121.14(15)
C46 P3 Cr1 111.86(16)
C40 P3 Cr1 113.08(14)
C5 N1 C1 119.1(3)
C5 N1 Cr1 121.4(2)
C1 N1 Cr1 118.5(2)
C1 N2 P1 120.5(3)
C5 N3 P2 114.5(3)
C5 N3 Al1 123.2(2)
P2 N3 Al1 122.13(17)
N1 C1 C2 122.1(4)
N1 C1 N2 117.2(3)
C2 C1 N2 120.8(4)
C3 C2 C1 118.3(4)
C4 C3 C2 121.1(4)
C3 C4 C5 120.0(4)
N1 C5 N3 120.0(3)
N1 C5 C4 119.0(4)
N3 C5 C4 121.0(4)
C7 C6 C11 118.4(4)
C7 C6 P1 125.4(3)
C11 C6 P1 116.1(3)
C6 C7 C8 120.9(5)
C9 C8 C7 120.6(5)
C8 C9 C10 120.0(5)
C9 C10 C11 119.9(5)
C10 C11 C6 120.0(5)
C17 C12 C13 119.3(4)
C17 C12 P1 117.6(3)
C13 C12 P1 123.1(3)
C14 C13 C12 120.2(4)
C13 C14 C15 120.4(4)
C16 C15 C14 120.0(4)
C15 C16 C17 120.0(4)
C12 C17 C16 120.2(4)
C19 C18 C23 119.5(4)
C19 C18 P2 118.3(3)
C23 C18 P2 122.1(3)
C20 C19 C18 120.0(4)
C19 C20 C21 119.8(5)
C22 C21 C20 120.7(4)
C21 C22 C23 119.9(5)
C18 C23 C22 120.2(5)
C29 C24 C25 119.0(4)
C29 C24 P2 120.5(3)
C25 C24 P2 120.0(3)
C26 C25 C24 120.1(4)
C27 C26 C25 120.4(4)
C26 C27 C28 120.0(5)
C27 C28 C29 120.1(5)
C24 C29 C28 120.3(4)
C31 C30 Al1 113.1(3)
C33 C32 Al1 114.8(3)
C35 C34 C39 118.3(4)
C35 C34 P3 119.0(3)
C39 C34 P3 122.7(4)
C34 C35 C36 121.1(4)
C37 C36 C35 119.9(5)
C36 C37 C38 119.8(5)
C37 C38 C39 120.6(5)
C38 C39 C34 120.3(5)
C41 C40 C45 116.6(5)
C41 C40 P3 122.2(4)
C45 C40 P3 121.1(4)
C40 C41 C42 121.1(5)
C43 C42 C41 120.8(6)
C42 C43 C44 119.4(6)
C43 C44 C45 120.9(6)
C40 C45 C44 121.2(6)
C47 C46 P3 113.0(3)
C54 C48 C49 89.4(13)
C54 C48 C53 149.9(13)
C49 C48 C53 120.0
C48 C49 C50 120.0
C51 C50 C49 120.0
C50 C51 C52 120.0
C53 C52 C51 120.0
C52 C53 C48 120.0

loop_
_geom_bond_atom_site_label_1
_geom_bond_atom_site_label_2
_geom_bond_distance
Cr1 N1 2.103(3)
Cr1 Cl1 2.3157(13)
Cr1 P2 2.4130(13)
Cr1 P1 2.4550(13)
Cr1 P3 2.6303(14)
Al1 N3 1.952(3)
Al1 C30 1.974(4)
Al1 C32 1.977(4)
Al1 Cl2 2.2444(16)
P1 N2 1.690(3)
P1 C6 1.806(4)
P1 C12 1.833(4)
P2 N3 1.693(3)
P2 C24 1.829(4)
P2 C18 1.830(4)
P3 C34 1.823(4)
P3 C46 1.835(4)
P3 C40 1.833(5)
N1 C5 1.375(5)
N1 C1 1.374(5)
N2 C1 1.376(5)
N3 C5 1.387(5)
C1 C2 1.378(5)
C2 C3 1.373(5)
C3 C4 1.365(5)
C4 C5 1.411(5)
C6 C7 1.366(6)
C6 C11 1.389(6)
C7 C8 1.384(7)
C8 C9 1.338(7)
C9 C10 1.382(7)
C10 C11 1.385(7)
C12 C17 1.390(6)
C12 C13 1.385(5)
C13 C14 1.382(6)
C14 C15 1.381(6)
C15 C16 1.374(6)
C16 C17 1.392(6)
C18 C19 1.385(6)
C18 C23 1.384(6)
C19 C20 1.388(6)
C20 C21 1.382(7)
C21 C22 1.361(7)
C22 C23 1.393(6)
C24 C29 1.375(6)
C24 C25 1.397(5)
C25 C26 1.379(6)
C26 C27 1.360(6)
C27 C28 1.384(7)
C28 C29 1.380(6)
C30 C31 1.533(6)
C32 C33 1.534(6)
C34 C35 1.378(6)
C34 C39 1.389(6)
C35 C36 1.385(6)
C36 C37 1.370(6)
C37 C38 1.369(7)
C38 C39 1.382(6)
C40 C41 1.360(7)
C40 C45 1.379(7)
C41 C42 1.398(7)
C42 C43 1.330(7)
C43 C44 1.337(8)
C44 C45 1.378(8)
C46 C47 1.503(6)
C48 C54 1.374(16)
C48 C49 1.3900
C48 C53 1.3900
C49 C50 1.3900
C50 C51 1.3900
C51 C52 1.3900
C52 C53 1.3900

loop_
_geom_torsion_atom_site_label_1
_geom_torsion_atom_site_label_2
_geom_torsion_atom_site_label_3
_geom_torsion_atom_site_label_4
_geom_torsion
C6 P1 N2 C1 157.5(3)
C12 P1 N2 C1 -93.4(3)
Cr1 P1 N2 C1 25.8(3)
C24 P2 N3 C5 101.7(3)
C18 P2 N3 C5 -143.9(3)
Cr1 P2 N3 C5 -12.8(3)
C24 P2 N3 Al1 -73.7(2)
C18 P2 N3 Al1 40.7(2)
Cr1 P2 N3 Al1 171.83(15)
C5 N1 C1 C2 -8.2(5)
Cr1 N1 C1 C2 160.5(3)
C5 N1 C1 N2 171.3(3)
Cr1 N1 C1 N2 -20.1(4)
P1 N2 C1 N1 -8.6(5)
P1 N2 C1 C2 170.9(3)
N1 C1 C2 C3 3.3(6)
N2 C1 C2 C3 -176.2(4)
C1 C2 C3 C4 2.5(6)
C2 C3 C4 C5 -3.2(6)
C1 N1 C5 N3 -172.9(3)
Cr1 N1 C5 N3 18.8(5)
C1 N1 C5 C4 7.2(5)
Cr1 N1 C5 C4 -161.1(3)
P2 N3 C5 N1 -1.1(4)
Al1 N3 C5 N1 174.2(3)
P2 N3 C5 C4 178.7(3)
Al1 N3 C5 C4 -5.9(5)
C3 C4 C5 N1 -1.7(6)
C3 C4 C5 N3 178.4(3)
N2 P1 C6 C7 28.0(5)
C12 P1 C6 C7 -83.2(4)
Cr1 P1 C6 C7 137.3(4)
N2 P1 C6 C11 -150.0(4)
C12 P1 C6 C11 98.8(4)
Cr1 P1 C6 C11 -40.7(4)
C11 C6 C7 C8 -4.8(8)
P1 C6 C7 C8 177.3(4)
C6 C7 C8 C9 2.7(9)
C7 C8 C9 C10 1.9(9)
C8 C9 C10 C11 -4.3(9)
C9 C10 C11 C6 2.1(9)
C7 C6 C11 C10 2.4(8)
P1 C6 C11 C10 -179.5(4)
N2 P1 C12 C17 123.6(3)
C6 P1 C12 C17 -126.7(3)
Cr1 P1 C12 C17 18.7(4)
N2 P1 C12 C13 -54.7(4)
C6 P1 C12 C13 55.0(4)
Cr1 P1 C12 C13 -159.6(3)
C17 C12 C13 C14 -0.9(6)
P1 C12 C13 C14 177.3(3)
C12 C13 C14 C15 1.2(7)
C13 C14 C15 C16 -0.6(7)
C14 C15 C16 C17 -0.4(7)
C13 C12 C17 C16 0.0(6)
P1 C12 C17 C16 -178.3(3)
C15 C16 C17 C12 0.6(7)
N3 P2 C18 C19 42.4(4)
C24 P2 C18 C19 156.8(3)
Cr1 P2 C18 C19 -75.5(4)
N3 P2 C18 C23 -141.6(4)
C24 P2 C18 C23 -27.3(4)
Cr1 P2 C18 C23 100.4(4)
C23 C18 C19 C20 1.6(6)
P2 C18 C19 C20 177.7(3)
C18 C19 C20 C21 -1.2(7)
C19 C20 C21 C22 0.5(8)
C20 C21 C22 C23 -0.3(9)
C19 C18 C23 C22 -1.4(7)
P2 C18 C23 C22 -177.3(4)
C21 C22 C23 C18 0.8(8)
N3 P2 C24 C29 -1.5(4)
C18 P2 C24 C29 -114.0(4)
Cr1 P2 C24 C29 109.7(3)
N3 P2 C24 C25 -173.3(3)
C18 P2 C24 C25 74.2(4)
Cr1 P2 C24 C25 -62.1(4)
C29 C24 C25 C26 1.9(7)
P2 C24 C25 C26 173.9(3)
C24 C25 C26 C27 -0.6(7)
C25 C26 C27 C28 -1.7(8)
C26 C27 C28 C29 2.7(9)
C25 C24 C29 C28 -1.0(7)
P2 C24 C29 C28 -172.8(4)
C27 C28 C29 C24 -1.3(8)
C46 P3 C34 C35 119.6(4)
C40 P3 C34 C35 -133.4(4)
Cr1 P3 C34 C35 -5.7(4)
C46 P3 C34 C39 -58.5(4)
C40 P3 C34 C39 48.5(4)
Cr1 P3 C34 C39 176.2(3)
C39 C34 C35 C36 0.2(7)
P3 C34 C35 C36 -178.0(3)
C34 C35 C36 C37 0.1(7)
C35 C36 C37 C38 -0.7(7)
C36 C37 C38 C39 0.9(8)
C37 C38 C39 C34 -0.6(7)
C35 C34 C39 C38 0.1(7)
P3 C34 C39 C38 178.2(4)
C34 P3 C40 C41 -142.2(4)
C46 P3 C40 C41 -35.9(5)
Cr1 P3 C40 C41 85.2(4)
C34 P3 C40 C45 41.9(5)
C46 P3 C40 C45 148.2(5)
Cr1 P3 C40 C45 -90.7(5)
C45 C40 C41 C42 -1.9(8)
P3 C40 C41 C42 -178.0(4)
C40 C41 C42 C43 0.3(9)
C41 C42 C43 C44 1.3(10)
C42 C43 C44 C45 -1.2(11)
C41 C40 C45 C44 2.0(9)
P3 C40 C45 C44 178.1(6)
C43 C44 C45 C40 -0.5(12)
C34 P3 C46 C47 -65.9(4)
C40 P3 C46 C47 -172.9(3)
Cr1 P3 C46 C47 65.3(4)
C54 C48 C49 C50 -173.1(12)
C53 C48 C49 C50 0.0
C48 C49 C50 C51 0.0
C49 C50 C51 C52 0.0
C50 C51 C52 C53 0.0
C51 C52 C53 C48 0.0
C54 C48 C53 C52 166(2)
C49 C48 C53 C52 0.0
